data_4314530
loop_
_publ_author_name
'Carolina Avendano'
'Ferdi Karadas'
'Matthew Hilfiger'
'Michael Shatruk'
'Kim R. Dunbar'

_publ_contact_author_address
; 
Department of Chemistry
Texas A&M University
PO Box 30012 
College Station 
Texas 77842-3012 
USA
;
_publ_contact_author_email dunbar@mail.chem.tamu.edu
_publ_contact_author_fax (979)8457177
_publ_contact_author_name 'Dunbar, Kim R.'
_publ_contact_author_phone (979)8625235
_publ_section_title
;
 Cyanide Lability and Linkage Isomerism of Hexacyanochromate(III) Induced
 by the Co(II) Ion
;
_journal_name_full 'Inorganic Chemistry'
_journal_page_first 583
_journal_page_last 594
_journal_paper_doi 10.1021/ic901681e
_journal_volume 49
_journal_year 2010
_chemical_formula_sum 'C114 H112 B Co3 F4 N6 O4 P8'
_chemical_formula_weight 2141.46
_chemical_name_systematic
; 
 ? 
;
_space_group_IT_number 14
_symmetry_cell_setting monoclinic
_symmetry_space_group_name_Hall '-P 2yn'
_symmetry_space_group_name_H-M 'P 1 21/n 1'
_atom_sites_solution_hydrogens geom
_atom_sites_solution_primary direct
_atom_sites_solution_secondary difmap
_audit_creation_method SHELXL-97
_cell_angle_alpha 90.00
_cell_angle_beta 92.2070(10)
_cell_angle_gamma 90.00
_cell_formula_units_Z 2
_cell_length_a 12.6532(9)
_cell_length_b 21.7176(15)
_cell_length_c 19.3950(13)
_cell_measurement_reflns_used 56983
_cell_measurement_temperature 110(2)
_cell_measurement_theta_max 56.23
_cell_volume 5325.7(6)
_computing_cell_refinement 'SMART V5.625 (Bruker, 2000)'
_computing_data_collection 'SMART V5.625 (Bruker, 2000)'
_computing_data_reduction 'SAINT V6.32 (Bruker, 2001)'
_computing_molecular_graphics 'X-Seed (Barbour, 2001)'
_computing_publication_material 'SHELXL-97 (Sheldrick, 1997)'
_computing_structure_refinement 'SHELXL-97 (Sheldrick, 1997)'
_computing_structure_solution 'SHELXS-97 (Sheldrick, 1997)'
_diffrn_ambient_temperature 110(2)
_diffrn_measured_fraction_theta_full 0.963
_diffrn_measured_fraction_theta_max 0.963
_diffrn_measurement_device_type 'SMART APEX CCD area-detector'
_diffrn_measurement_method '\w and \f scans'
_diffrn_radiation_monochromator graphite
_diffrn_radiation_source 'fine-focus sealed tube'
_diffrn_radiation_type MoK\a
_diffrn_radiation_wavelength 0.71073
_diffrn_reflns_av_R_equivalents 0.0320
_diffrn_reflns_av_sigmaI/netI 0.0249
_diffrn_reflns_limit_h_max 15
_diffrn_reflns_limit_h_min -15
_diffrn_reflns_limit_k_max 25
_diffrn_reflns_limit_k_min -25
_diffrn_reflns_limit_l_max 23
_diffrn_reflns_limit_l_min -23
_diffrn_reflns_number 44963
_diffrn_reflns_theta_full 25.00
_diffrn_reflns_theta_max 25.00
_diffrn_reflns_theta_min 1.86
_exptl_absorpt_coefficient_mu 0.644
_exptl_absorpt_correction_T_max 0.9384
_exptl_absorpt_correction_T_min 0.8302
_exptl_absorpt_correction_type multi-scan
_exptl_absorpt_process_details 'SADABS v2.03 (Bruker, 2003)'
_exptl_crystal_colour orange-red
_exptl_crystal_density_diffrn 1.335
_exptl_crystal_density_method 'not measured'
_exptl_crystal_description needle
_exptl_crystal_F_000 2224
_exptl_crystal_size_max .18
_exptl_crystal_size_mid .10
_exptl_crystal_size_min .08
_refine_diff_density_max 1.632
_refine_diff_density_min -0.783
_refine_diff_density_rms 0.115
_refine_ls_extinction_method none
_refine_ls_goodness_of_fit_ref 1.079
_refine_ls_hydrogen_treatment constr
_refine_ls_matrix_type full
_refine_ls_number_parameters 724
_refine_ls_number_reflns 9010
_refine_ls_number_restraints 237
_refine_ls_restrained_S_all 1.280
_refine_ls_R_factor_all 0.0930
_refine_ls_R_factor_gt 0.0855
_refine_ls_shift/su_max 0.003
_refine_ls_shift/su_mean 0.000
_refine_ls_structure_factor_coef Fsqd
_refine_ls_weighting_details 'calc w=1/[\s^2^(Fo^2^)+(0.1329P)^2^+49.7660P] where P=(Fo^2^+2Fc^2^)/3'
_refine_ls_weighting_scheme calc
_refine_ls_wR_factor_gt 0.2026
_refine_ls_wR_factor_ref 0.2081
_reflns_number_gt 8022
_reflns_number_total 9010
_reflns_threshold_expression >2sigma(I)
_cod_data_source_file ic901681e_si_001_1.cif
_cod_data_source_block c:\users\Carolina\str2.cif
_cod_depositor_comments
;
The following automatic conversions were performed:

'_symmetry_cell_setting' value 'Monoclinic' changed to 'monoclinic'
according to the built-in table from CIF Core dictionary named
'cif_core.dic' version 2.4.1 from 2010-06-29.

Automatic conversion script
Id: cif_fix_values 1646 2011-03-28 12:23:43Z adriana 
;
_cod_database_code 4314530

loop_
_symmetry_equiv_pos_as_xyz
'x, y, z'
'-x+1/2, y+1/2, -z+1/2'
'-x, -y, -z'
'x-1/2, -y-1/2, z-1/2'

loop_
_atom_site_label
_atom_site_type_symbol
_atom_site_fract_x
_atom_site_fract_y
_atom_site_fract_z
_atom_site_U_iso_or_equiv
_atom_site_adp_type
_atom_site_occupancy
_atom_site_symmetry_multiplicity
_atom_site_calc_flag
_atom_site_refinement_flags
_atom_site_disorder_assembly
_atom_site_disorder_group
B1_1 B 0.7319(10) 0.4238(6) 0.3893(6) 0.086(4) Uani 0.148(9) 1 d PDU A 1
F1_1 F 0.687(3) 0.3591(9) 0.3856(19) 0.086(4) Uani 0.148(9) 1 d PDU A 1
F2_1 F 0.8325(18) 0.4262(18) 0.3514(18) 0.086(4) Uani 0.148(9) 1 d PDU A 1
F3_1 F 0.652(2) 0.4675(13) 0.3572(19) 0.086(4) Uani 0.148(9) 1 d PDU A 1
F4_1 F 0.755(3) 0.4407(17) 0.4635(9) 0.086(4) Uani 0.148(9) 1 d PDU A 1
B1_2 B 0.7319(10) 0.4238(6) 0.3893(6) 0.086(4) Uani 0.053(7) 1 d PDU B 2
F1_2 F 0.826(4) 0.464(3) 0.380(3) 0.086(4) Uani 0.053(7) 1 d PDU B 2
F2_2 F 0.633(4) 0.462(3) 0.386(4) 0.086(4) Uani 0.053(7) 1 d PDU B 2
F3_2 F 0.726(5) 0.376(3) 0.333(3) 0.086(4) Uani 0.053(7) 1 d PDU B 2
F4_2 F 0.743(6) 0.391(3) 0.4581(19) 0.086(4) Uani 0.053(7) 1 d PDU B 2
B1_3 B 0.7319(10) 0.4238(6) 0.3893(6) 0.086(4) Uani 0.162(11) 1 d PDU C 3
F1_3 F 0.783(3) 0.4563(16) 0.3303(13) 0.085(4) Uani 0.162(11) 1 d PDU C 3
F2_3 F 0.707(3) 0.3582(9) 0.3696(17) 0.085(4) Uani 0.162(11) 1 d PDU C 3
F3_3 F 0.806(2) 0.4254(17) 0.4514(12) 0.085(4) Uani 0.162(11) 1 d PDU C 3
F4_3 F 0.6315(18) 0.4572(17) 0.4043(17) 0.085(4) Uani 0.162(11) 1 d PDU C 3
B1_4 B 0.7319(10) 0.4238(6) 0.3893(6) 0.086(4) Uani 0.090(9) 1 d PDU D 4
F1_4 F 0.754(4) 0.4766(19) 0.341(2) 0.085(4) Uani 0.090(9) 1 d PDU D 4
F2_4 F 0.774(4) 0.3651(16) 0.361(3) 0.085(4) Uani 0.090(9) 1 d PDU D 4
F3_4 F 0.786(4) 0.437(3) 0.4581(14) 0.085(4) Uani 0.090(9) 1 d PDU D 4
F4_4 F 0.6150(13) 0.419(3) 0.397(3) 0.085(4) Uani 0.090(9) 1 d PDU D 4
B1_5 B 0.7319(10) 0.4238(6) 0.3893(6) 0.086(4) Uani 0.047(8) 1 d PDU E 5
F1_5 F 0.666(6) 0.368(3) 0.372(5) 0.086(4) Uani 0.047(8) 1 d PDU E 5
F2_5 F 0.847(2) 0.406(4) 0.396(5) 0.086(4) Uani 0.047(8) 1 d PDU E 5
F3_5 F 0.717(8) 0.471(3) 0.333(4) 0.086(4) Uani 0.047(8) 1 d PDU E 5
F4_5 F 0.698(7) 0.451(4) 0.456(3) 0.086(4) Uani 0.047(8) 1 d PDU E 5
Co1 Co 0.25429(7) 0.16269(4) 0.40591(4) 0.0237(2) Uani 1 1 d . . .
Co2 Co 0.5000 0.0000 0.5000 0.0470(4) Uani 1 2 d S . .
P1 P 0.10869(13) 0.11551(8) 0.44759(8) 0.0273(4) Uani 1 1 d . . .
P2 P 0.21567(13) 0.10026(7) 0.31392(8) 0.0255(4) Uani 1 1 d . . .
P3 P 0.38220(13) 0.21862(7) 0.35813(8) 0.0252(4) Uani 1 1 d . . .
P4 P 0.29207(14) 0.22885(8) 0.49641(8) 0.0285(4) Uani 1 1 d . . .
N1 N 0.3522(4) 0.0996(2) 0.4455(3) 0.0262(11) Uani 1 1 d . . .
N2 N 0.6437(6) 0.0942(3) 0.5750(5) 0.066(2) Uani 1 1 d . . .
N3 N 0.6313(7) 0.0180(5) 0.3661(6) 0.069(3) Uani 1 1 d . . .
C1 C 0.0880(6) 0.1038(3) 0.5395(3) 0.0315(14) Uani 1 1 d . . .
C2 C 0.1611(6) 0.0660(3) 0.5764(3) 0.0337(15) Uani 1 1 d . . .
H2 H 0.2193 0.0500 0.5547 0.040 Uiso 1 1 calc R . .
C3 C 0.1456(7) 0.0526(3) 0.6457(4) 0.0412(18) Uani 1 1 d . . .
H3 H 0.1921 0.0267 0.6699 0.049 Uiso 1 1 calc R . .
C4 C 0.0602(7) 0.0784(3) 0.6782(4) 0.0449(19) Uani 1 1 d . . .
H4 H 0.0508 0.0701 0.7246 0.054 Uiso 1 1 calc R . .
C5 C -0.0107(6) 0.1160(3) 0.6427(4) 0.0394(17) Uani 1 1 d . . .
H5 H -0.0678 0.1327 0.6651 0.047 Uiso 1 1 calc R . .
C6 C 0.0032(6) 0.1289(3) 0.5735(3) 0.0346(15) Uani 1 1 d . . .
H6 H -0.0444 0.1546 0.5498 0.041 Uiso 1 1 calc R . .
C7 C -0.0172(5) 0.1471(3) 0.4139(3) 0.0308(14) Uani 1 1 d . . .
C8 C -0.0182(6) 0.2033(3) 0.3788(3) 0.0335(15) Uani 1 1 d . . .
H8 H 0.0451 0.2240 0.3726 0.040 Uiso 1 1 calc R . .
C9 C -0.1113(6) 0.2282(4) 0.3534(4) 0.0423(17) Uani 1 1 d . . .
H9 H -0.1110 0.2656 0.3301 0.051 Uiso 1 1 calc R . .
C10 C -0.2063(6) 0.1975(4) 0.3626(4) 0.0441(18) Uani 1 1 d . . .
H10 H -0.2696 0.2149 0.3463 0.053 Uiso 1 1 calc R . .
C11 C -0.2069(6) 0.1416(4) 0.3957(4) 0.0436(18) Uani 1 1 d . . .
H11 H -0.2703 0.1208 0.4011 0.052 Uiso 1 1 calc R . .
C12 C -0.1121(6) 0.1163(3) 0.4213(4) 0.0387(16) Uani 1 1 d . . .
H12 H -0.1124 0.0784 0.4435 0.046 Uiso 1 1 calc R . .
C13 C 0.1060(5) 0.1282(3) 0.2591(3) 0.0344(15) Uani 1 1 d . . .
C14 C 0.1174(7) 0.1852(4) 0.2260(3) 0.0410(18) Uani 1 1 d . . .
H14 H 0.1814 0.2061 0.2301 0.049 Uiso 1 1 calc R . .
C15 C 0.0346(8) 0.2102(5) 0.1875(4) 0.058(2) Uani 1 1 d . . .
H15 H 0.0431 0.2477 0.1653 0.069 Uiso 1 1 calc R . .
C16 C -0.0616(8) 0.1796(6) 0.1816(5) 0.069(3) Uani 1 1 d . . .
H16 H -0.1178 0.1970 0.1562 0.083 Uiso 1 1 calc R . .
C17 C -0.0739(7) 0.1237(6) 0.2131(5) 0.071(3) Uani 1 1 d . . .
H17 H -0.1381 0.1030 0.2086 0.085 Uiso 1 1 calc R . .
C18 C 0.0110(6) 0.0976(4) 0.2526(4) 0.048(2) Uani 1 1 d . . .
H18 H 0.0026 0.0597 0.2741 0.057 Uiso 1 1 calc R . .
C19 C 0.3115(5) 0.0720(3) 0.2528(3) 0.0307(14) Uani 1 1 d . . .
C20 C 0.3926(6) 0.0326(3) 0.2766(4) 0.0369(16) Uani 1 1 d . . .
H20 H 0.4015 0.0241 0.3235 0.044 Uiso 1 1 calc R . .
C21 C 0.4595(6) 0.0062(3) 0.2301(4) 0.0430(18) Uani 1 1 d . . .
H21 H 0.5143 -0.0191 0.2463 0.052 Uiso 1 1 calc R . .
C22 C 0.4464(7) 0.0169(3) 0.1601(4) 0.050(2) Uani 1 1 d . . .
H22 H 0.4905 -0.0022 0.1293 0.059 Uiso 1 1 calc R . .
C23 C 0.3686(7) 0.0555(4) 0.1368(4) 0.047(2) Uani 1 1 d . . .
H23 H 0.3601 0.0634 0.0898 0.056 Uiso 1 1 calc R . .
C24 C 0.3016(6) 0.0833(3) 0.1823(3) 0.0373(16) Uani 1 1 d . . .
H24 H 0.2492 0.1100 0.1655 0.045 Uiso 1 1 calc R . .
C25 C 0.1740(5) 0.0272(3) 0.3516(3) 0.0297(14) Uani 1 1 d . . .
H25A H 0.1316 0.0046 0.3173 0.036 Uiso 1 1 calc R . .
H25B H 0.2362 0.0026 0.3632 0.036 Uiso 1 1 calc R . .
C26 C 0.1099(6) 0.0353(3) 0.4164(3) 0.0335(15) Uani 1 1 d . . .
H26A H 0.1395 0.0090 0.4527 0.040 Uiso 1 1 calc R . .
H26B H 0.0377 0.0221 0.4064 0.040 Uiso 1 1 calc R . .
C27 C 0.4574(5) 0.1965(3) 0.2846(3) 0.0276(14) Uani 1 1 d . . .
C28 C 0.5365(5) 0.1528(3) 0.2931(4) 0.0312(14) Uani 1 1 d . . .
H28 H 0.5497 0.1349 0.3362 0.037 Uiso 1 1 calc R . .
C29 C 0.5962(6) 0.1354(3) 0.2379(4) 0.0371(16) Uani 1 1 d . . .
H29 H 0.6492 0.1060 0.2438 0.045 Uiso 1 1 calc R . .
C30 C 0.5764(6) 0.1621(3) 0.1744(4) 0.0404(17) Uani 1 1 d . . .
H30 H 0.6168 0.1510 0.1374 0.048 Uiso 1 1 calc R . .
C31 C 0.4970(6) 0.2052(4) 0.1653(4) 0.0424(18) Uani 1 1 d . . .
H31 H 0.4841 0.2227 0.1220 0.051 Uiso 1 1 calc R . .
C32 C 0.4359(6) 0.2227(3) 0.2202(3) 0.0327(15) Uani 1 1 d . . .
H32 H 0.3818 0.2514 0.2139 0.039 Uiso 1 1 calc R . .
C33 C 0.3413(5) 0.2974(3) 0.3389(3) 0.0297(14) Uani 1 1 d . . .
C34 C 0.2356(6) 0.3109(3) 0.3256(4) 0.0354(16) Uani 1 1 d . . .
H34 H 0.1859 0.2794 0.3259 0.042 Uiso 1 1 calc R . .
C35 C 0.2028(7) 0.3704(4) 0.3118(4) 0.0472(19) Uani 1 1 d . . .
H35 H 0.1317 0.3788 0.3023 0.057 Uiso 1 1 calc R . .
C36 C 0.2768(7) 0.4176(3) 0.3121(4) 0.0452(19) Uani 1 1 d . . .
H36 H 0.2554 0.4579 0.3031 0.054 Uiso 1 1 calc R . .
C37 C 0.3822(6) 0.4046(3) 0.3257(4) 0.0393(17) Uani 1 1 d . . .
H37 H 0.4314 0.4364 0.3262 0.047 Uiso 1 1 calc R . .
C38 C 0.4160(6) 0.3451(3) 0.3387(4) 0.0345(15) Uani 1 1 d . . .
H38 H 0.4874 0.3368 0.3473 0.041 Uiso 1 1 calc R . .
C39 C 0.4829(5) 0.2270(3) 0.4274(3) 0.0337(15) Uani 1 1 d . . .
H39A H 0.5108 0.1871 0.4413 0.040 Uiso 1 1 calc R . .
H39B H 0.5408 0.2524 0.4125 0.040 Uiso 1 1 calc R . .
C40 C 0.4277(5) 0.2577(3) 0.4872(4) 0.0354(16) Uani 1 1 d . . .
H40A H 0.4254 0.3018 0.4797 0.042 Uiso 1 1 calc R . .
H40B H 0.4685 0.2501 0.5298 0.042 Uiso 1 1 calc R . .
C41 C 0.2104(6) 0.2979(3) 0.5012(3) 0.0346(15) Uani 1 1 d . . .
C42 C 0.2471(7) 0.3572(3) 0.5061(5) 0.053(2) Uani 1 1 d . . .
H42 H 0.3195 0.3639 0.5121 0.063 Uiso 1 1 calc R . .
C43 C 0.1801(9) 0.4075(4) 0.5023(5) 0.067(3) Uani 1 1 d . . .
H43 H 0.2078 0.4472 0.5048 0.080 Uiso 1 1 calc R . .
C44 C 0.0742(9) 0.3992(4) 0.4951(5) 0.064(3) Uani 1 1 d . . .
H44 H 0.0294 0.4331 0.4927 0.077 Uiso 1 1 calc R . .
C45 C 0.0330(7) 0.3413(4) 0.4914(4) 0.051(2) Uani 1 1 d . . .
H45 H -0.0398 0.3359 0.4863 0.061 Uiso 1 1 calc R . .
C46 C 0.0998(6) 0.2902(3) 0.4951(4) 0.0390(17) Uani 1 1 d . . .
H46 H 0.0712 0.2507 0.4935 0.047 Uiso 1 1 calc R . .
C47 C 0.3003(6) 0.1971(3) 0.5837(3) 0.0362(16) Uani 1 1 d . . .
C48 C 0.3869(7) 0.1605(3) 0.6020(4) 0.048(2) Uani 1 1 d . . .
H48 H 0.4362 0.1507 0.5695 0.057 Uiso 1 1 calc R . .
C49 C 0.3995(9) 0.1386(4) 0.6691(5) 0.063(3) Uani 1 1 d . . .
H49 H 0.4579 0.1145 0.6815 0.076 Uiso 1 1 calc R . .
C50 C 0.3262(11) 0.1524(4) 0.7171(5) 0.074(4) Uani 1 1 d . . .
H50 H 0.3350 0.1373 0.7619 0.089 Uiso 1 1 calc R . .
C51 C 0.2385(10) 0.1891(4) 0.6993(4) 0.064(3) Uani 1 1 d . . .
H51 H 0.1892 0.1987 0.7319 0.077 Uiso 1 1 calc R . .
C52 C 0.2261(7) 0.2110(3) 0.6321(4) 0.0437(19) Uani 1 1 d . . .
H52 H 0.1677 0.2352 0.6195 0.052 Uiso 1 1 calc R . .
C53 C 0.4079(6) 0.0648(3) 0.4663(4) 0.0371(17) Uani 1 1 d . . .
C54 C 0.5889(7) 0.0135(4) 0.4073(7) 0.077(4) Uani 1 1 d . . .
C55 C 0.5920(7) 0.0630(4) 0.5462(5) 0.056(2) Uani 1 1 d . . .
O1' O 0.382(2) 0.5174(10) 0.5016(13) 0.091(9) Uiso 0.341(19) 1 d PD F 2
H1'A H 0.4295 0.5042 0.5271 0.136 Uiso 0.341(19) 1 calc PR F 2
C56' C 0.416(5) 0.5749(14) 0.469(3) 0.13(2) Uiso 0.341(19) 1 d PD F 2
H56D H 0.4000 0.5730 0.4202 0.196 Uiso 0.341(19) 1 calc PR F 2
H56E H 0.4907 0.5800 0.4771 0.196 Uiso 0.341(19) 1 calc PR F 2
H56F H 0.3793 0.6091 0.4884 0.196 Uiso 0.341(19) 1 calc PR F 2
O2 O 0.2509(6) 0.2995(3) 0.1253(4) 0.072(2) Uani 1 1 d . . .
H2A H 0.1932 0.3011 0.1431 0.108 Uiso 1 1 calc R . .
C57 C 0.2437(8) 0.2603(4) 0.0663(5) 0.063(2) Uani 1 1 d . . .
H57A H 0.2878 0.2762 0.0313 0.095 Uiso 1 1 calc R . .
H57B H 0.1717 0.2588 0.0490 0.095 Uiso 1 1 calc R . .
H57C H 0.2668 0.2197 0.0791 0.095 Uiso 1 1 calc R . .
O1A O 0.564(3) 0.4314(16) 0.5607(11) 0.241(18) Uani 0.659(19) 1 d PD F 1
C56A C 0.5123(14) 0.4179(8) 0.4956(8) 0.081(6) Uani 0.659(19) 1 d PD F 1
H56A H 0.5229 0.3754 0.4844 0.122 Uiso 0.659(19) 1 calc PR F 1
H56B H 0.5411 0.4434 0.4605 0.122 Uiso 0.659(19) 1 calc PR F 1
H56C H 0.4380 0.4260 0.4983 0.122 Uiso 0.659(19) 1 calc PR F 1
H1AA H 0.5638 0.4031 0.5843 0.122 Uiso 0.659(19) 1 calc PR F 1

loop_
_atom_site_aniso_label
_atom_site_aniso_U_11
_atom_site_aniso_U_22
_atom_site_aniso_U_33
_atom_site_aniso_U_23
_atom_site_aniso_U_13
_atom_site_aniso_U_12
B1_1 0.049(7) 0.132(10) 0.076(7) -0.032(7) 0.001(6) 0.003(7)
F1_1 0.045(8) 0.133(10) 0.078(8) -0.033(8) -0.004(7) 0.000(7)
F2_1 0.045(8) 0.133(10) 0.078(8) -0.033(8) -0.004(7) 0.000(7)
F3_1 0.045(8) 0.133(10) 0.078(8) -0.033(8) -0.004(7) 0.000(7)
F4_1 0.045(8) 0.133(10) 0.078(8) -0.033(8) -0.004(7) 0.000(7)
B1_2 0.049(7) 0.132(10) 0.076(7) -0.032(7) 0.001(6) 0.003(7)
F1_2 0.048(8) 0.132(11) 0.076(9) -0.032(8) 0.004(8) 0.004(8)
F2_2 0.048(8) 0.132(11) 0.076(9) -0.032(8) 0.004(8) 0.004(8)
F3_2 0.048(8) 0.132(11) 0.076(9) -0.032(8) 0.004(8) 0.004(8)
F4_2 0.048(8) 0.132(11) 0.076(9) -0.032(8) 0.004(8) 0.004(8)
B1_3 0.049(7) 0.132(10) 0.076(7) -0.032(7) 0.001(6) 0.003(7)
F1_3 0.048(7) 0.132(10) 0.075(8) -0.030(8) 0.002(6) 0.005(7)
F2_3 0.048(7) 0.132(10) 0.075(8) -0.030(8) 0.002(6) 0.005(7)
F3_3 0.048(7) 0.132(10) 0.075(8) -0.030(8) 0.002(6) 0.005(7)
F4_3 0.048(7) 0.132(10) 0.075(8) -0.030(8) 0.002(6) 0.005(7)
B1_4 0.049(7) 0.132(10) 0.076(7) -0.032(7) 0.001(6) 0.003(7)
F1_4 0.048(8) 0.132(11) 0.075(8) -0.033(8) 0.003(7) 0.003(8)
F2_4 0.048(8) 0.132(11) 0.075(8) -0.033(8) 0.003(7) 0.003(8)
F3_4 0.048(8) 0.132(11) 0.075(8) -0.033(8) 0.003(7) 0.003(8)
F4_4 0.048(8) 0.132(11) 0.075(8) -0.033(8) 0.003(7) 0.003(8)
B1_5 0.049(7) 0.132(10) 0.076(7) -0.032(7) 0.001(6) 0.003(7)
F1_5 0.048(8) 0.134(11) 0.075(9) -0.031(8) 0.001(8) 0.003(8)
F2_5 0.048(8) 0.134(11) 0.075(9) -0.031(8) 0.001(8) 0.003(8)
F3_5 0.048(8) 0.134(11) 0.075(9) -0.031(8) 0.001(8) 0.003(8)
F4_5 0.048(8) 0.134(11) 0.075(9) -0.031(8) 0.001(8) 0.003(8)
Co1 0.0269(5) 0.0228(4) 0.0215(4) 0.0010(3) 0.0015(3) 0.0026(3)
Co2 0.0387(8) 0.0246(7) 0.0754(11) 0.0086(7) -0.0295(7) -0.0019(6)
P1 0.0313(9) 0.0258(8) 0.0251(8) 0.0012(7) 0.0054(7) 0.0013(7)
P2 0.0264(8) 0.0266(8) 0.0234(8) -0.0008(6) 0.0015(6) 0.0011(6)
P3 0.0262(8) 0.0246(8) 0.0249(8) 0.0011(6) 0.0024(6) 0.0015(6)
P4 0.0368(9) 0.0260(8) 0.0229(8) -0.0027(7) 0.0023(7) -0.0001(7)
N1 0.025(3) 0.025(3) 0.029(3) 0.001(2) -0.003(2) 0.004(2)
N2 0.065(5) 0.037(4) 0.090(6) -0.003(4) -0.042(5) -0.011(4)
N3 0.046(5) 0.071(6) 0.091(7) 0.015(5) 0.004(4) 0.005(4)
C1 0.041(4) 0.025(3) 0.029(3) 0.003(3) 0.005(3) -0.002(3)
C2 0.046(4) 0.027(3) 0.029(3) 0.001(3) 0.009(3) 0.001(3)
C3 0.072(5) 0.027(4) 0.025(3) 0.000(3) 0.008(3) -0.004(3)
C4 0.070(5) 0.037(4) 0.028(4) -0.001(3) 0.012(4) -0.009(4)
C5 0.047(4) 0.033(4) 0.040(4) -0.004(3) 0.018(3) -0.007(3)
C6 0.044(4) 0.027(3) 0.033(4) -0.004(3) 0.010(3) -0.001(3)
C7 0.029(3) 0.031(3) 0.033(3) -0.001(3) 0.001(3) -0.001(3)
C8 0.040(4) 0.029(3) 0.031(4) -0.001(3) 0.002(3) -0.003(3)
C9 0.045(4) 0.039(4) 0.042(4) 0.004(3) -0.001(3) 0.002(3)
C10 0.033(4) 0.046(4) 0.053(5) -0.001(4) -0.002(3) 0.007(3)
C11 0.029(4) 0.048(4) 0.053(5) -0.002(4) -0.002(3) -0.004(3)
C12 0.045(4) 0.033(4) 0.038(4) -0.002(3) 0.006(3) -0.003(3)
C13 0.035(4) 0.044(4) 0.024(3) 0.004(3) -0.004(3) 0.006(3)
C14 0.058(5) 0.040(4) 0.025(3) 0.002(3) 0.003(3) 0.010(4)
C15 0.072(6) 0.071(6) 0.031(4) 0.014(4) 0.004(4) 0.030(5)
C16 0.055(6) 0.110(9) 0.043(5) 0.018(5) -0.009(4) 0.035(6)
C17 0.038(5) 0.114(9) 0.059(6) 0.009(6) -0.012(4) 0.002(5)
C18 0.043(4) 0.061(5) 0.039(4) 0.005(4) -0.010(3) 0.000(4)
C19 0.035(4) 0.024(3) 0.034(4) -0.006(3) 0.005(3) -0.006(3)
C20 0.035(4) 0.037(4) 0.040(4) -0.010(3) 0.005(3) -0.004(3)
C21 0.037(4) 0.035(4) 0.057(5) -0.010(4) 0.012(3) -0.004(3)
C22 0.064(5) 0.033(4) 0.054(5) -0.010(4) 0.041(4) -0.002(4)
C23 0.071(6) 0.038(4) 0.032(4) 0.002(3) 0.023(4) 0.002(4)
C24 0.055(5) 0.032(4) 0.026(3) 0.001(3) 0.014(3) 0.003(3)
C25 0.036(4) 0.027(3) 0.026(3) -0.002(3) 0.000(3) 0.001(3)
C26 0.043(4) 0.029(3) 0.028(3) 0.001(3) 0.006(3) 0.003(3)
C27 0.025(3) 0.026(3) 0.033(3) -0.001(3) 0.006(3) -0.003(3)
C28 0.027(3) 0.032(3) 0.035(4) 0.005(3) 0.002(3) -0.001(3)
C29 0.035(4) 0.030(4) 0.047(4) -0.002(3) 0.009(3) 0.002(3)
C30 0.048(4) 0.039(4) 0.035(4) -0.003(3) 0.020(3) -0.005(3)
C31 0.049(5) 0.044(4) 0.035(4) 0.010(3) 0.012(3) 0.001(4)
C32 0.037(4) 0.030(3) 0.032(4) 0.005(3) 0.007(3) 0.005(3)
C33 0.036(4) 0.025(3) 0.029(3) 0.002(3) 0.012(3) 0.001(3)
C34 0.036(4) 0.030(3) 0.041(4) 0.003(3) 0.008(3) 0.002(3)
C35 0.046(5) 0.043(4) 0.053(5) 0.012(4) 0.012(4) 0.015(4)
C36 0.060(5) 0.027(4) 0.051(5) 0.010(3) 0.020(4) 0.009(3)
C37 0.052(5) 0.031(4) 0.035(4) 0.000(3) 0.014(3) -0.007(3)
C38 0.036(4) 0.033(4) 0.035(4) 0.000(3) 0.008(3) 0.002(3)
C39 0.035(4) 0.032(4) 0.034(4) 0.002(3) 0.000(3) 0.002(3)
C40 0.037(4) 0.036(4) 0.033(4) -0.008(3) -0.001(3) 0.000(3)
C41 0.047(4) 0.029(3) 0.029(3) 0.003(3) 0.010(3) 0.003(3)
C42 0.065(6) 0.028(4) 0.067(6) -0.006(4) 0.030(5) -0.003(4)
C43 0.088(8) 0.029(4) 0.086(7) 0.004(4) 0.051(6) 0.004(4)
C44 0.082(7) 0.039(5) 0.074(6) 0.012(4) 0.037(5) 0.029(5)
C45 0.060(5) 0.047(5) 0.048(5) 0.000(4) 0.018(4) 0.018(4)
C46 0.054(5) 0.034(4) 0.030(4) -0.005(3) 0.010(3) 0.004(3)
C47 0.059(5) 0.027(3) 0.023(3) -0.002(3) -0.003(3) -0.008(3)
C48 0.072(6) 0.029(4) 0.040(4) -0.001(3) -0.024(4) -0.005(4)
C49 0.106(8) 0.036(4) 0.043(5) 0.008(4) -0.037(5) -0.018(5)
C50 0.140(11) 0.045(5) 0.036(5) 0.012(4) -0.031(6) -0.041(6)
C51 0.122(9) 0.047(5) 0.025(4) -0.005(4) 0.008(5) -0.042(6)
C52 0.076(6) 0.029(4) 0.026(4) -0.005(3) 0.008(4) -0.014(4)
C53 0.039(4) 0.030(4) 0.041(4) 0.001(3) -0.015(3) -0.008(3)
C54 0.046(6) 0.019(4) 0.160(12) -0.025(6) -0.076(7) 0.017(4)
C55 0.052(5) 0.039(4) 0.074(6) 0.008(4) -0.027(5) 0.007(4)
O2 0.074(5) 0.061(4) 0.079(5) 0.009(4) -0.027(4) 0.016(3)
C57 0.063(6) 0.056(6) 0.070(6) 0.008(5) 0.000(5) -0.003(5)
O1A 0.30(4) 0.35(4) 0.076(14) 0.046(18) -0.015(18) -0.13(3)
C56A 0.097(14) 0.088(13) 0.058(10) 0.018(9) 0.003(9) -0.015(10)

loop_
_atom_type_symbol
_atom_type_description
_atom_type_scat_dispersion_real
_atom_type_scat_dispersion_imag
_atom_type_scat_source
C C 0.0033 0.0016 'International Tables Vol C Tables 4.2.6.8 and 6.1.1.4'
H H 0.0000 0.0000 'International Tables Vol C Tables 4.2.6.8 and 6.1.1.4'
N N 0.0061 0.0033 'International Tables Vol C Tables 4.2.6.8 and 6.1.1.4'
P P 0.1023 0.0942 'International Tables Vol C Tables 4.2.6.8 and 6.1.1.4'
Co Co 0.3494 0.9721 'International Tables Vol C Tables 4.2.6.8 and 6.1.1.4'
B B 0.0013 0.0007 'International Tables Vol C Tables 4.2.6.8 and 6.1.1.4'
F F 0.0171 0.0103 'International Tables Vol C Tables 4.2.6.8 and 6.1.1.4'
O O 0.0106 0.0060 'International Tables Vol C Tables 4.2.6.8 and 6.1.1.4'

loop_
_geom_angle_atom_site_label_1
_geom_angle_atom_site_label_2
_geom_angle_atom_site_label_3
_geom_angle
_geom_angle_site_symmetry_1
_geom_angle_site_symmetry_3
_geom_angle_publ_flag
F2_1 B1_1 F3_1 110.2(9) . . ?
F2_1 B1_1 F4_1 108.9(9) . . ?
F3_1 B1_1 F4_1 110.2(9) . . ?
F2_1 B1_1 F1_1 109.5(9) . . ?
F3_1 B1_1 F1_1 108.8(9) . . ?
F4_1 B1_1 F1_1 109.3(9) . . ?
N1 Co1 P3 94.82(16) . . ?
N1 Co1 P2 90.22(16) . . ?
P3 Co1 P2 97.73(7) . . ?
N1 Co1 P1 93.05(16) . . ?
P3 Co1 P1 172.12(7) . . ?
P2 Co1 P1 81.87(7) . . ?
N1 Co1 P4 91.60(16) . . ?
P3 Co1 P4 81.13(7) . . ?
P2 Co1 P4 177.93(7) . . ?
P1 Co1 P4 99.02(7) . . ?
C53 Co2 C53 180.0(4) . 3_656 ?
C53 Co2 C55 89.2(3) . . ?
C53 Co2 C55 90.8(3) 3_656 . ?
C53 Co2 C55 90.8(3) . 3_656 ?
C53 Co2 C55 89.2(3) 3_656 3_656 ?
C55 Co2 C55 180.0(3) . 3_656 ?
C53 Co2 C54 93.1(3) . 3_656 ?
C53 Co2 C54 86.9(3) 3_656 3_656 ?
C55 Co2 C54 91.9(4) . 3_656 ?
C55 Co2 C54 88.1(4) 3_656 3_656 ?
C53 Co2 C54 86.9(3) . . ?
C53 Co2 C54 93.1(3) 3_656 . ?
C55 Co2 C54 88.1(4) . . ?
C55 Co2 C54 91.9(4) 3_656 . ?
C54 Co2 C54 180.000(1) 3_656 . ?
C1 P1 C7 104.2(3) . . ?
C1 P1 C26 101.0(3) . . ?
C7 P1 C26 104.8(3) . . ?
C1 P1 Co1 123.7(2) . . ?
C7 P1 Co1 114.0(2) . . ?
C26 P1 Co1 106.9(2) . . ?
C13 P2 C19 104.0(3) . . ?
C13 P2 C25 107.3(3) . . ?
C19 P2 C25 100.1(3) . . ?
C13 P2 Co1 113.2(2) . . ?
C19 P2 Co1 125.3(2) . . ?
C25 P2 Co1 105.0(2) . . ?
C27 P3 C33 104.0(3) . . ?
C27 P3 C39 103.5(3) . . ?
C33 P3 C39 104.0(3) . . ?
C27 P3 Co1 126.1(2) . . ?
C33 P3 Co1 112.8(2) . . ?
C39 P3 Co1 104.1(2) . . ?
C41 P4 C47 105.9(3) . . ?
C41 P4 C40 104.9(3) . . ?
C47 P4 C40 101.4(3) . . ?
C41 P4 Co1 116.7(2) . . ?
C47 P4 Co1 118.3(2) . . ?
C40 P4 Co1 107.8(2) . . ?
C53 N1 Co1 178.4(6) . . ?
C6 C1 C2 119.3(6) . . ?
C6 C1 P1 123.3(5) . . ?
C2 C1 P1 117.4(5) . . ?
C3 C2 C1 119.7(7) . . ?
C4 C3 C2 119.6(7) . . ?
C5 C4 C3 121.0(7) . . ?
C4 C5 C6 119.8(7) . . ?
C1 C6 C5 120.5(7) . . ?
C12 C7 C8 118.7(6) . . ?
C12 C7 P1 121.7(5) . . ?
C8 C7 P1 119.5(5) . . ?
C9 C8 C7 120.7(7) . . ?
C8 C9 C10 120.0(7) . . ?
C11 C10 C9 120.2(7) . . ?
C10 C11 C12 119.7(7) . . ?
C7 C12 C11 120.6(7) . . ?
C18 C13 C14 119.3(7) . . ?
C18 C13 P2 122.5(6) . . ?
C14 C13 P2 118.2(6) . . ?
C15 C14 C13 120.5(8) . . ?
C14 C15 C16 120.2(9) . . ?
C17 C16 C15 120.1(8) . . ?
C16 C17 C18 120.0(9) . . ?
C13 C18 C17 119.9(9) . . ?
C24 C19 C20 118.0(6) . . ?
C24 C19 P2 122.7(5) . . ?
C20 C19 P2 119.0(5) . . ?
C21 C20 C19 119.7(7) . . ?
C22 C21 C20 121.2(8) . . ?
C23 C22 C21 119.3(7) . . ?
C22 C23 C24 120.7(7) . . ?
C23 C24 C19 121.0(7) . . ?
C26 C25 P2 113.4(4) . . ?
C25 C26 P1 112.9(5) . . ?
C28 C27 C32 120.3(6) . . ?
C28 C27 P3 119.2(5) . . ?
C32 C27 P3 120.6(5) . . ?
C27 C28 C29 120.5(6) . . ?
C30 C29 C28 119.4(7) . . ?
C31 C30 C29 120.5(7) . . ?
C30 C31 C32 120.7(7) . . ?
C27 C32 C31 118.7(6) . . ?
C34 C33 C38 119.3(6) . . ?
C34 C33 P3 120.2(5) . . ?
C38 C33 P3 120.5(5) . . ?
C35 C34 C33 121.1(7) . . ?
C34 C35 C36 119.5(7) . . ?
C37 C36 C35 119.8(7) . . ?
C38 C37 C36 121.2(7) . . ?
C37 C38 C33 119.1(7) . . ?
C40 C39 P3 106.0(5) . . ?
C39 C40 P4 112.3(5) . . ?
C42 C41 C46 116.7(7) . . ?
C42 C41 P4 125.8(6) . . ?
C46 C41 P4 117.4(5) . . ?
C41 C42 C43 122.2(9) . . ?
C44 C43 C42 120.1(8) . . ?
C43 C44 C45 120.3(8) . . ?
C44 C45 C46 120.1(9) . . ?
C45 C46 C41 120.4(7) . . ?
C52 C47 C48 120.0(7) . . ?
C52 C47 P4 121.9(6) . . ?
C48 C47 P4 118.0(6) . . ?
C47 C48 C49 119.8(9) . . ?
C50 C49 C48 120.4(10) . . ?
C49 C50 C51 120.4(8) . . ?
C52 C51 C50 119.2(10) . . ?
C47 C52 C51 120.3(9) . . ?
N1 C53 Co2 176.4(6) . . ?
N3 C54 Co2 177.4(10) . . ?
N2 C55 Co2 174.8(8) . . ?

loop_
_geom_bond_atom_site_label_1
_geom_bond_atom_site_label_2
_geom_bond_distance
_geom_bond_site_symmetry_2
_geom_bond_publ_flag
B1_1 F2_1 1.495(10) . ?
B1_1 F3_1 1.501(10) . ?
B1_1 F4_1 1.503(10) . ?
B1_1 F1_1 1.517(11) . ?
Co1 N1 1.983(5) . ?
Co1 P3 2.2514(18) . ?
Co1 P2 2.2790(18) . ?
Co1 P1 2.2831(19) . ?
Co1 P4 2.3041(18) . ?
Co2 C53 1.925(7) . ?
Co2 C53 1.925(7) 3_656 ?
Co2 C55 1.986(9) . ?
Co2 C55 1.986(9) 3_656 ?
Co2 C54 2.177(15) 3_656 ?
Co2 C54 2.177(15) . ?
P1 C1 1.830(7) . ?
P1 C7 1.832(7) . ?
P1 C26 1.845(7) . ?
P2 C13 1.820(7) . ?
P2 C19 1.834(7) . ?
P2 C25 1.834(7) . ?
P3 C27 1.810(6) . ?
P3 C33 1.821(7) . ?
P3 C39 1.825(7) . ?
P4 C41 1.825(7) . ?
P4 C47 1.827(7) . ?
P4 C40 1.842(7) . ?
N1 C53 1.099(9) . ?
N2 C55 1.083(10) . ?
N3 C54 0.984(14) . ?
C1 C6 1.393(10) . ?
C1 C2 1.411(10) . ?
C2 C3 1.395(9) . ?
C3 C4 1.389(11) . ?
C4 C5 1.378(11) . ?
C5 C6 1.388(10) . ?
C7 C12 1.387(10) . ?
C7 C8 1.396(10) . ?
C8 C9 1.371(10) . ?
C9 C10 1.392(11) . ?
C10 C11 1.373(11) . ?
C11 C12 1.394(11) . ?
C13 C18 1.375(11) . ?
C13 C14 1.404(10) . ?
C14 C15 1.374(11) . ?
C15 C16 1.389(15) . ?
C16 C17 1.370(16) . ?
C17 C18 1.413(12) . ?
C19 C24 1.389(10) . ?
C19 C20 1.402(10) . ?
C20 C21 1.384(10) . ?
C21 C22 1.381(12) . ?
C22 C23 1.358(12) . ?
C23 C24 1.386(10) . ?
C25 C26 1.532(9) . ?
C27 C28 1.385(9) . ?
C27 C32 1.389(9) . ?
C28 C29 1.386(10) . ?
C29 C30 1.375(11) . ?
C30 C31 1.379(11) . ?
C31 C32 1.393(10) . ?
C33 C34 1.384(10) . ?
C33 C38 1.403(10) . ?
C34 C35 1.380(10) . ?
C35 C36 1.388(12) . ?
C36 C37 1.378(11) . ?
C37 C38 1.382(10) . ?
C39 C40 1.530(9) . ?
C41 C42 1.372(10) . ?
C41 C46 1.410(11) . ?
C42 C43 1.383(12) . ?
C43 C44 1.353(15) . ?
C44 C45 1.360(13) . ?
C45 C46 1.397(11) . ?
C47 C52 1.386(11) . ?
C47 C48 1.389(11) . ?
C48 C49 1.388(11) . ?
C49 C50 1.372(16) . ?
C50 C51 1.399(16) . ?
C51 C52 1.391(11) . ?
O1' C56' 1.47(2) . ?
O2 C57 1.425(11) . ?
O1A C56A 1.43(2) . ?
